data_4116502
loop_
_publ_author_name
'Oleg V. Ozerov'
'Folami T. Ladipo'
'Brian O. Patrick'

_publ_section_title
;
 Highly Regioselective Alkyne Cyclotrimerization Catalyzed by Titanium
 Complexes Supported by Proximally Bridged p-tert-Butylcalix[4]arene
 Ligands
;
_journal_name_full 'Journal of the American Chemical Society'
_journal_page_first 7941
_journal_page_last 7942
_journal_paper_doi 10.1021/ja990740b
_journal_volume 121
_journal_year 1999
_chemical_formula_sum 'C54 H76 Cl2 O4 Si Ti'
_chemical_formula_weight 936.04
_chemical_name_systematic
;

 ?

;
_space_group_IT_number 15
_symmetry_cell_setting monoclinic
_symmetry_space_group_name_Hall '-C 2yc'
_symmetry_space_group_name_H-M 'C 1 2/c 1'
_atom_sites_solution_hydrogens geom
_atom_sites_solution_primary direct
_atom_sites_solution_secondary difmap
_audit_creation_method SHELXL
_cell_angle_alpha 90.00
_cell_angle_beta 124.79(1)
_cell_angle_gamma 90.00
_cell_formula_units_Z 4
_cell_length_a 20.750(1)
_cell_length_b 17.0434(9)
_cell_length_c 17.1877(9)
_cell_measurement_reflns_used 22618
_cell_measurement_temperature 173(2)
_cell_measurement_theta_max 27.50
_cell_measurement_theta_min 2.39
_cell_volume 4991.9(7)
_computing_structure_refinement 'SHELXL-93 (Sheldrick, 1993)'
_computing_structure_solution 'SHELXS-86 (Sheldrick, 1990)'
_diffrn_ambient_temperature 173(2)
_diffrn_radiation_monochromator graphite
_diffrn_radiation_source 'fine-focus sealed tube'
_diffrn_radiation_type MoK\a
_diffrn_radiation_wavelength 0.71073
_diffrn_reflns_av_R_equivalents 0.0595
_diffrn_reflns_av_sigmaI/netI 0.0837
_diffrn_reflns_limit_h_max 24
_diffrn_reflns_limit_h_min -15
_diffrn_reflns_limit_k_max 14
_diffrn_reflns_limit_k_min -20
_diffrn_reflns_limit_l_max 18
_diffrn_reflns_limit_l_min -20
_diffrn_reflns_number 7735
_diffrn_reflns_theta_max 25.00
_diffrn_reflns_theta_min 2.39
_exptl_absorpt_coefficient_mu 0.347
_exptl_crystal_density_diffrn 1.245
_exptl_crystal_F_000 2008
_exptl_crystal_size_max 0.37
_exptl_crystal_size_mid 0.32
_exptl_crystal_size_min 0.16
_refine_diff_density_max 0.921
_refine_diff_density_min -0.502
_refine_diff_density_rms 0.082
_refine_ls_extinction_coef 0.0008(4)
_refine_ls_extinction_expression Fc^*^=kFc[1+0.001xFc^2^\l^3^/sin(2\q)]^-1/4^
_refine_ls_extinction_method SHELXL
_refine_ls_goodness_of_fit_all 1.194
_refine_ls_goodness_of_fit_obs 1.258
_refine_ls_matrix_type full
_refine_ls_number_parameters 289
_refine_ls_number_reflns 4382
_refine_ls_number_restraints 15
_refine_ls_restrained_S_all 1.193
_refine_ls_restrained_S_obs 1.256
_refine_ls_R_factor_all 0.1549
_refine_ls_R_factor_obs 0.1231
_refine_ls_shift/esd_max 0.002
_refine_ls_shift/esd_mean 0.000
_refine_ls_structure_factor_coef Fsqd
_refine_ls_weighting_details 'w=1/[\s^2^(Fo^2^)+(0.0685P)^2^+42.4482P] where P=(Fo^2^+2Fc^2^)/3'
_refine_ls_weighting_scheme calc
_refine_ls_wR_factor_all 0.2649
_refine_ls_wR_factor_obs 0.2505
_reflns_number_observed 3542
_reflns_number_total 4382
_reflns_observed_criterion >2sigma(I)
_cod_data_source_file ja990740b.cif
_cod_data_source_block k99013
_cod_depositor_comments
;
The following automatic conversions were performed:

'_refine_ls_weighting_scheme' value 'calc
w=1/[\s^2^(Fo^2^)+(0.0685P)^2^+42.4482P] where P=(Fo^2^+2Fc^2^)/3'
was changed to 'calc'. New tag '_refine_ls_weighting_details' was
created. The value of the new tag was set to
'w=1/[\s^2^(Fo^2^)+(0.0685P)^2^+42.4482P] where P=(Fo^2^+2Fc^2^)/3'.

Automatic conversion script
Id: cif_fix_values 3143 2015-03-26 13:38:13Z robertas 
;
_cod_original_cell_volume 4991.9(4)
_cod_database_code 4116502

loop_
_symmetry_equiv_pos_as_xyz
'x, y, z'
'-x, y, -z+1/2'
'x+1/2, y+1/2, z'
'-x+1/2, y+1/2, -z+1/2'
'-x, -y, -z'
'x, -y, z-1/2'
'-x+1/2, -y+1/2, -z'
'x+1/2, -y+1/2, z-1/2'

loop_
_atom_site_aniso_label
_atom_site_aniso_U_11
_atom_site_aniso_U_22
_atom_site_aniso_U_33
_atom_site_aniso_U_23
_atom_site_aniso_U_13
_atom_site_aniso_U_12
Ti1 0.0405(8) 0.0348(8) 0.0327(7) -0.0058(6) 0.0234(6) -0.0042(6)
Cl1 0.058(4) 0.046(4) 0.059(3) -0.004(2) 0.039(3) 0.010(2)
Cl2 0.063(3) 0.063(4) 0.061(3) -0.032(3) 0.035(2) -0.013(3)
Si1 0.0405(8) 0.0348(8) 0.0327(7) -0.0058(6) 0.0234(6) -0.0042(6)
C23 0.088(25) 0.034(15) 0.117(25) -0.017(14) 0.084(23) -0.007(13)
C24 0.058(13) 0.023(11) 0.221(32) -0.047(14) 0.059(16) 0.001(10)
O1 0.033(2) 0.032(2) 0.045(3) 0.008(2) 0.019(2) 0.005(2)
O2 0.047(2) 0.034(2) 0.038(2) 0.002(2) 0.029(2) 0.007(2)
C1 0.038(3) 0.032(3) 0.027(3) 0.007(3) 0.022(3) 0.004(3)
C2 0.045(4) 0.027(3) 0.039(3) 0.009(3) 0.027(3) 0.005(3)
C3 0.055(4) 0.044(4) 0.041(4) 0.014(3) 0.034(3) 0.017(3)
C4 0.034(3) 0.053(4) 0.027(3) 0.011(3) 0.018(3) 0.014(3)
C5 0.036(3) 0.039(3) 0.024(3) 0.005(3) 0.018(3) 0.008(3)
C6 0.032(3) 0.047(4) 0.025(3) 0.002(3) 0.016(3) 0.003(3)
C7 0.032(3) 0.035(3) 0.030(3) -0.003(3) 0.020(3) -0.005(3)
C8 0.028(3) 0.039(3) 0.026(3) 0.003(3) 0.011(2) 0.004(3)
C9 0.031(3) 0.041(3) 0.029(3) 0.002(3) 0.018(3) 0.002(3)
C10 0.036(3) 0.037(3) 0.035(3) -0.001(3) 0.022(3) -0.003(3)
C11 0.030(3) 0.025(3) 0.026(3) 0.000(2) 0.014(2) -0.005(2)
C12 0.038(3) 0.035(3) 0.036(3) 0.008(3) 0.021(3) 0.003(3)
C13 0.037(3) 0.029(3) 0.022(3) 0.006(2) 0.017(3) 0.009(3)
C14 0.029(3) 0.024(3) 0.031(3) -0.001(2) 0.018(3) -0.001(2)
C15 0.067(5) 0.039(4) 0.069(5) 0.021(4) 0.045(4) 0.020(4)
C16A 0.130(7) 0.067(5) 0.095(6) 0.056(4) 0.084(6) 0.068(4)
C17A 0.130(7) 0.067(5) 0.095(6) 0.056(4) 0.084(6) 0.068(4)
C18A 0.130(7) 0.067(5) 0.095(6) 0.056(4) 0.084(6) 0.068(4)
C16B 0.130(7) 0.067(5) 0.095(6) 0.056(4) 0.084(6) 0.068(4)
C17B 0.130(7) 0.067(5) 0.095(6) 0.056(4) 0.084(6) 0.068(4)
C18B 0.130(7) 0.067(5) 0.095(6) 0.056(4) 0.084(6) 0.068(4)
C19 0.041(4) 0.064(5) 0.043(4) 0.005(3) 0.026(3) 0.016(3)
C20A 0.077(5) 0.098(6) 0.083(5) 0.011(4) 0.056(4) 0.038(4)
C21A 0.077(5) 0.098(6) 0.083(5) 0.011(4) 0.056(4) 0.038(4)
C22A 0.077(5) 0.098(6) 0.083(5) 0.011(4) 0.056(4) 0.038(4)
C20B 0.077(5) 0.098(6) 0.083(5) 0.011(4) 0.056(4) 0.038(4)
C21B 0.077(5) 0.098(6) 0.083(5) 0.011(4) 0.056(4) 0.038(4)
C22B 0.077(5) 0.098(6) 0.083(5) 0.011(4) 0.056(4) 0.038(4)

loop_
_atom_site_label
_atom_site_type_symbol
_atom_site_fract_x
_atom_site_fract_y
_atom_site_fract_z
_atom_site_U_iso_or_equiv
_atom_site_thermal_displace_type
_atom_site_occupancy
_atom_site_calc_flag
_atom_site_refinement_flags
_atom_site_disorder_group
Ti1 Ti 0.02621(8) 0.11177(8) 0.10898(9) 0.0346(4) Uani 0.50 d P 1
Cl1 Cl -0.0906(4) 0.1668(5) 0.0031(6) 0.0514(15) Uani 0.50 d P 1
Cl2 Cl 0.0817(4) 0.1862(3) 0.2360(4) 0.0629(14) Uani 0.50 d P 1
Si1 Si 0.02621(8) 0.11177(8) 0.10898(9) 0.0346(4) Uani 0.50 d P 2
C23 C -0.0651(19) 0.1476(18) 0.0186(28) 0.065(9) Uani 0.50 d P 2
H23A H -0.0987 0.1523 0.0414 0.098 Uiso 0.50 calc P 2
H23B H -0.0892 0.1114 -0.0353 0.098 Uiso 0.50 calc P 2
H23C H -0.0588 0.1992 -0.0013 0.098 Uiso 0.50 calc P 2
C24 C 0.0833(18) 0.1541(11) 0.2327(26) 0.112(14) Uani 0.50 d P 2
H24A H 0.0492 0.1575 0.2550 0.168 Uiso 0.50 calc P 2
H24B H 0.1021 0.2067 0.2320 0.168 Uiso 0.50 calc P 2
H24C H 0.1282 0.1202 0.2753 0.168 Uiso 0.50 calc P 2
O1 O 0.0140(2) 0.0181(2) 0.1345(3) 0.0383(11) Uani 1 d . .
O2 O 0.0829(2) 0.1046(2) 0.0664(3) 0.0375(10) Uani 1 d . .
C1 C -0.0010(3) -0.1189(3) 0.1433(4) 0.0310(13) Uani 1 d . .
C2 C 0.0336(4) -0.1927(3) 0.1744(4) 0.0353(14) Uani 1 d . .
H2 H 0.0006 -0.2368 0.1599 0.042 Uiso 1 calc . .
C3 C 0.1139(4) -0.2043(4) 0.2254(4) 0.043(2) Uani 1 d . .
C4 C 0.1601(3) -0.1382(4) 0.2437(4) 0.038(2) Uani 1 d . .
H4 H 0.2154 -0.1444 0.2789 0.045 Uiso 1 calc . .
C5 C 0.1285(3) -0.0638(3) 0.2125(4) 0.0322(13) Uani 1 d . .
C6 C 0.1821(3) 0.0032(4) 0.2277(4) 0.0353(14) Uani 1 d . .
H6A H 0.1614 0.0527 0.2356 0.042 Uiso 1 calc . .
H6B H 0.2349 -0.0060 0.2865 0.042 Uiso 1 calc . .
C7 C 0.1887(3) 0.0112(3) 0.1452(4) 0.0312(13) Uani 1 d . .
C8 C 0.2444(3) -0.0318(4) 0.1438(4) 0.0339(14) Uani 1 d . .
H8 H 0.2806 -0.0624 0.1978 0.041 Uiso 1 calc . .
C9 C 0.2500(3) -0.0325(4) 0.0672(4) 0.0332(13) Uani 1 d . .
C10 C 0.1955(3) 0.0135(4) -0.0108(4) 0.0348(14) Uani 1 d . .
H10 H 0.1972 0.0137 -0.0649 0.042 Uiso 1 calc . .
C11 C 0.1393(3) 0.0585(3) -0.0126(4) 0.0277(12) Uani 1 d . .
C12 C 0.0885(3) 0.1131(4) -0.0970(4) 0.0359(14) Uani 1 d . .
H12A H 0.1104 0.1666 -0.0765 0.043 Uiso 1 calc . .
H12B H 0.0960 0.0975 -0.1468 0.043 Uiso 1 calc . .
C13 C 0.0474(3) -0.0551(3) 0.1633(4) 0.0294(13) Uani 1 d . .
C14 C 0.1364(3) 0.0573(3) 0.0666(4) 0.0276(12) Uani 1 d . .
C15 C 0.1520(4) -0.2852(4) 0.2607(5) 0.055(2) Uani 1 d D .
C16A C 0.0939(9) -0.3470(8) 0.2483(13) 0.086(3) Uani 0.65(2) d PD 3
H16A H 0.1199(19) -0.3982(14) 0.2686(74) 0.129 Uiso 0.65(2) calc PR 3
H16B H 0.0497(33) -0.3497(46) 0.1815(18) 0.129 Uiso 0.65(2) calc PR 3
H16C H 0.0745(50) -0.3329(35) 0.2868(62) 0.129 Uiso 0.65(2) calc PR 3
C17A C 0.2139(11) -0.2797(10) 0.3685(11) 0.086(3) Uani 0.65(2) d PD 3
H17A H 0.1887(16) -0.2621(60) 0.3994(13) 0.129 Uiso 0.65(2) calc PR 3
H17B H 0.2547(35) -0.2422(48) 0.3816(11) 0.129 Uiso 0.65(2) calc PR 3
H17C H 0.2376(45) -0.3314(17) 0.3932(16) 0.129 Uiso 0.65(2) calc PR 3
C18A C 0.1973(16) -0.3008(16) 0.2164(17) 0.086(3) Uani 0.65(2) d PD 3
H18A H 0.2327(46) -0.2568(35) 0.2304(64) 0.129 Uiso 0.65(2) calc PR 3
H18B H 0.1602(16) -0.3064(63) 0.1477(20) 0.129 Uiso 0.65(2) calc PR 3
H18C H 0.2279(54) -0.3491(39) 0.2430(62) 0.129 Uiso 0.65(2) calc PR 3
C16B C 0.0931(15) -0.3519(13) 0.2005(21) 0.086(3) Uani 0.35(2) d PD 4
H16D H 0.0819(92) -0.3515(75) 0.1369(49) 0.129 Uiso 0.35(2) calc PR 4
H16E H 0.0443(45) -0.3437(65) 0.1959(118) 0.129 Uiso 0.35(2) calc PR 4
H16F H 0.1159(49) -0.4026(16) 0.2308(78) 0.129 Uiso 0.35(2) calc PR 4
C17B C 0.1857(21) -0.2985(20) 0.3616(19) 0.086(3) Uani 0.35(2) d PD 4
H17D H 0.1433(22) -0.3062(117) 0.3701(26) 0.129 Uiso 0.35(2) calc PR 4
H17E H 0.2171(96) -0.2528(53) 0.3984(25) 0.129 Uiso 0.35(2) calc PR 4
H17F H 0.2192(96) -0.3452(70) 0.3835(41) 0.129 Uiso 0.35(2) calc PR 4
C18B C 0.2076(29) -0.3085(30) 0.2362(33) 0.086(3) Uani 0.35(2) d PD 4
H18D H 0.1861(61) -0.2929(110) 0.1708(56) 0.129 Uiso 0.35(2) calc PR 4
H18E H 0.2151(94) -0.3655(31) 0.2424(140) 0.129 Uiso 0.35(2) calc PR 4
H18F H 0.2581(46) -0.2823(93) 0.2792(95) 0.129 Uiso 0.35(2) calc PR 4
C19 C 0.3117(4) -0.0826(4) 0.0682(5) 0.048(2) Uani 1 d D .
C20A C 0.3086(7) -0.1674(7) 0.0973(9) 0.080(2) Uani 0.747(9) d PD 5
H20A H 0.2597(24) -0.1924(18) 0.0467(27) 0.121 Uiso 0.747(9) calc PR 5
H20B H 0.3106(50) -0.1666(8) 0.1557(34) 0.121 Uiso 0.747(9) calc PR 5
H20C H 0.3534(28) -0.1970(16) 0.1080(59) 0.121 Uiso 0.747(9) calc PR 5
C21A C 0.3929(7) -0.0532(8) 0.1457(9) 0.080(2) Uani 0.747(9) d PD 5
H21A H 0.4006(21) -0.0004(23) 0.1298(33) 0.121 Uiso 0.747(9) calc PR 5
H21B H 0.4326(7) -0.0886(30) 0.1512(45) 0.121 Uiso 0.747(9) calc PR 5
H21C H 0.3982(20) -0.0517(51) 0.2060(15) 0.121 Uiso 0.747(9) calc PR 5
C22A C 0.3027(8) -0.0862(9) -0.0249(9) 0.080(2) Uani 0.747(9) d PD 5
H22A H 0.3058(51) -0.0331(11) -0.0444(31) 0.121 Uiso 0.747(9) calc PR 5
H22B H 0.2517(24) -0.1094(47) -0.0730(17) 0.121 Uiso 0.747(9) calc PR 5
H22C H 0.3447(32) -0.1186(43) -0.0180(18) 0.121 Uiso 0.747(9) calc PR 5
C20B C 0.2712(20) -0.1295(23) -0.0237(21) 0.080(2) Uani 0.253(9) d PD 6
H20D H 0.2360(117) -0.0949(41) -0.0773(27) 0.121 Uiso 0.253(9) calc PR 6
H20E H 0.2407(126) -0.1722(96) -0.0214(79) 0.121 Uiso 0.253(9) calc PR 6
H20F H 0.3108(22) -0.1514(130) -0.0316(95) 0.121 Uiso 0.253(9) calc PR 6
C21B C 0.3607(20) -0.0232(19) 0.0512(28) 0.080(2) Uani 0.253(9) d PD 6
H21D H 0.3249(20) 0.0110(105) -0.0025(123) 0.121 Uiso 0.253(9) calc PR 6
H21E H 0.3938(118) -0.0524(19) 0.0375(189) 0.121 Uiso 0.253(9) calc PR 6
H21F H 0.3939(118) 0.0089(108) 0.1081(73) 0.121 Uiso 0.253(9) calc PR 6
C22B C 0.3724(20) -0.1209(25) 0.1613(21) 0.080(2) Uani 0.253(9) d PD 6
H22D H 0.3502(56) -0.1683(89) 0.1696(90) 0.121 Uiso 0.253(9) calc PR 6
H22E H 0.3883(117) -0.0843(61) 0.2132(25) 0.121 Uiso 0.253(9) calc PR 6
H22F H 0.4183(69) -0.1351(146) 0.1614(78) 0.121 Uiso 0.253(9) calc PR 6
C25 C 0.0216(22) 0.4638(17) 0.0244(25) 0.338(18) Uiso 1 d D .
H25A H 0.0663 0.4778 0.0212 0.406 Uiso 1 calc . .
H25B H -0.0118 0.4312 -0.0329 0.406 Uiso 1 calc . .
C26 C 0.0632(11) 0.3939(11) 0.0861(14) 0.188(7) Uiso 1 d D .
H26A H 0.0288 0.3749 0.1048 0.225 Uiso 1 calc . .
H26B H 0.1104 0.4155 0.1445 0.225 Uiso 1 calc . .
C27 C 0.0911(10) 0.3212(10) 0.0647(13) 0.173(7) Uiso 1 d D .
H27A H 0.1315 0.2938 0.1238 0.207 Uiso 1 calc . .
H27B H 0.0470 0.2847 0.0245 0.207 Uiso 1 calc . .
C28 C 0.1249(13) 0.3508(13) 0.0133(15) 0.213(9) Uiso 1 d D .
H28A H 0.1447 0.3065 -0.0036 0.320 Uiso 1 calc . .
H28B H 0.1680 0.3871 0.0541 0.320 Uiso 1 calc . .
H28C H 0.0841 0.3781 -0.0445 0.320 Uiso 1 calc . .

loop_
_atom_type_symbol
_atom_type_description
_atom_type_scat_dispersion_real
_atom_type_scat_dispersion_imag
_atom_type_scat_source
C C 0.0033 0.0016 'International Tables Vol C Tables 4.2.6.8 and 6.1.1.4'
H H 0.0000 0.0000 'International Tables Vol C Tables 4.2.6.8 and 6.1.1.4'
O O 0.0106 0.0060 'International Tables Vol C Tables 4.2.6.8 and 6.1.1.4'
Si Si 0.0817 0.0704 'International Tables Vol C Tables 4.2.6.8 and 6.1.1.4'
Cl Cl 0.1484 0.1585 'International Tables Vol C Tables 4.2.6.8 and 6.1.1.4'
Ti Ti 0.2776 0.4457 'International Tables Vol C Tables 4.2.6.8 and 6.1.1.4'

loop_
_geom_angle_atom_site_label_1
_geom_angle_atom_site_label_2
_geom_angle_atom_site_label_3
_geom_angle
_geom_angle_site_symmetry_1
_geom_angle_site_symmetry_3
O2 Ti1 O1 106.4(2) . .
O2 Ti1 Cl2 111.6(2) . .
O1 Ti1 Cl2 110.7(2) . .
O2 Ti1 Cl1 111.8(3) . .
O1 Ti1 Cl1 110.4(3) . .
Cl2 Ti1 Cl1 106.0(3) . .
O2 Si1 O1 106.4(2) . .
O2 Si1 C23 107.9(12) . .
O1 Si1 C23 108.2(12) . .
O2 Si1 C24 111.5(10) . .
O1 Si1 C24 99.0(9) . .
C23 Si1 C24 122.4(13) . .
Si1 C23 H23A 109.5(30) . .
Si1 C23 H23B 109.5(18) . .
H23A C23 H23B 109.5(34) . .
Si1 C23 H23C 109.5(27) . .
H23A C23 H23C 109.5(23) . .
H23B C23 H23C 109.5(38) . .
Si1 C24 H24A 109.5(22) . .
Si1 C24 H24B 109.5(29) . .
H24A C24 H24B 109.5(20) . .
Si1 C24 H24C 109.5(17) . .
H24A C24 H24C 109.5(37) . .
H24B C24 H24C 109.5(28) . .
C13 O1 Ti1 145.1(4) . .
C13 O1 Si1 145.1(4) . .
C14 O2 Ti1 142.8(4) . .
C14 O2 Si1 142.8(4) . .
C13 C1 C2 118.1(5) . .
C13 C1 C12 124.2(5) . 5
C2 C1 C12 117.4(5) . 5
C3 C2 C1 122.8(6) . .
C3 C2 H2 118.6(6) . .
C1 C2 H2 118.6(6) . .
C2 C3 C4 116.8(6) . .
C2 C3 C15 122.9(6) . .
C4 C3 C15 120.3(6) . .
C5 C4 C3 122.6(5) . .
C5 C4 H4 118.7(6) . .
C3 C4 H4 118.7(6) . .
C4 C5 C13 118.2(6) . .
C4 C5 C6 119.0(5) . .
C13 C5 C6 122.6(5) . .
C7 C6 C5 111.0(5) . .
C7 C6 H6A 109.4(5) . .
C5 C6 H6A 109.4(5) . .
C7 C6 H6B 109.4(5) . .
C5 C6 H6B 109.4(5) . .
H6A C6 H6B 108.0(5) . .
C8 C7 C14 118.6(5) . .
C8 C7 C6 119.7(5) . .
C14 C7 C6 121.5(5) . .
C7 C8 C9 123.1(5) . .
C7 C8 H8 118.5(6) . .
C9 C8 H8 118.5(6) . .
C8 C9 C10 116.5(5) . .
C8 C9 C19 121.1(5) . .
C10 C9 C19 122.4(5) . .
C11 C10 C9 122.9(5) . .
C11 C10 H10 118.6(6) . .
C9 C10 H10 118.6(6) . .
C10 C11 C14 118.4(5) . .
C10 C11 C12 118.4(5) . .
C14 C11 C12 123.0(5) . .
C1 C12 C11 120.6(5) 5 .
C1 C12 H12A 107.2(5) 5 .
C11 C12 H12A 107.2(5) . .
C1 C12 H12B 107.2(5) 5 .
C11 C12 H12B 107.2(5) . .
H12A C12 H12B 106.8(5) . .
O1 C13 C1 118.5(5) . .
O1 C13 C5 120.1(5) . .
C1 C13 C5 121.4(5) . .
O2 C14 C7 121.0(5) . .
O2 C14 C11 118.4(5) . .
C7 C14 C11 120.6(5) . .
C17B C15 C18B 111.6(19) . .
C16A C15 C18A 118.2(15) . .
C17B C15 C3 113.3(13) . .
C18B C15 C3 115.8(15) . .
C16A C15 C3 112.2(7) . .
C18A C15 C3 106.5(9) . .
C16A C15 C17A 105.1(9) . .
C18A C15 C17A 106.3(13) . .
C3 C15 C17A 108.0(8) . .
C17B C15 C16B 109.7(16) . .
C18B C15 C16B 93.4(29) . .
C3 C15 C16B 111.3(10) . .
C15 C16A H16A 109.5(5) . .
C15 C16A H16B 109.5(7) . .
H16A C16A H16B 109.5 . .
C15 C16A H16C 109.5(7) . .
H16A C16A H16C 109.5 . .
H16B C16A H16C 109.5 . .
C15 C17A H17A 109.5(7) . .
C15 C17A H17B 109.5(8) . .
H17A C17A H17B 109.5 . .
C15 C17A H17C 109.5(7) . .
H17A C17A H17C 109.5 . .
H17B C17A H17C 109.5 . .
C15 C18A H18A 109.5(13) . .
C15 C18A H18B 109.5(11) . .
H18A C18A H18B 109.5 . .
C15 C18A H18C 109.5(7) . .
H18A C18A H18C 109.5 . .
H18B C18A H18C 109.5 . .
C15 C16B H16D 109.5(12) . .
C15 C16B H16E 109.5(11) . .
H16D C16B H16E 109.5 . .
C15 C16B H16F 109.5(9) . .
H16D C16B H16F 109.5 . .
H16E C16B H16F 109.5 . .
C15 C17B H17D 109.5(15) . .
C15 C17B H17E 109.5(15) . .
H17D C17B H17E 109.47(7) . .
C15 C17B H17F 109.5(12) . .
H17D C17B H17F 109.5 . .
H17E C17B H17F 109.47(7) . .
C15 C18B H18D 109.5(14) . .
C15 C18B H18E 109.5(19) . .
H18D C18B H18E 109.5 . .
C15 C18B H18F 109.5(25) . .
H18D C18B H18F 109.5 . .
H18E C18B H18F 109.47(6) . .
C22A C19 C21A 110.4(9) . .
C22B C19 C20B 120.3(22) . .
C22A C19 C9 114.6(6) . .
C22B C19 C9 116.2(13) . .
C21A C19 C9 109.3(6) . .
C20B C19 C9 108.5(14) . .
C22A C19 C20A 107.7(9) . .
C21A C19 C20A 104.8(8) . .
C9 C19 C20A 109.7(6) . .
C22B C19 C21B 103.7(22) . .
C20B C19 C21B 100.2(22) . .
C9 C19 C21B 105.3(13) . .
C19 C20A H20A 109.5(6) . .
C19 C20A H20B 109.5(5) . .
H20A C20A H20B 109.5 . .
C19 C20A H20C 109.5(5) . .
H20A C20A H20C 109.5 . .
H20B C20A H20C 109.5 . .
C19 C21A H21A 109.5(6) . .
C19 C21A H21B 109.5(5) . .
H21A C21A H21B 109.5 . .
C19 C21A H21C 109.5(5) . .
H21A C21A H21C 109.5 . .
H21B C21A H21C 109.5 . .
C19 C22A H22A 109.5(7) . .
C19 C22A H22B 109.5(7) . .
H22A C22A H22B 109.5 . .
C19 C22A H22C 109.5(5) . .
H22A C22A H22C 109.5 . .
H22B C22A H22C 109.5 . .
C19 C20B H20D 109.5(15) . .
C19 C20B H20E 109.5(18) . .
H20D C20B H20E 109.5 . .
C19 C20B H20F 109.5(14) . .
H20D C20B H20F 109.5 . .
H20E C20B H20F 109.47(5) . .
C19 C21B H21D 109.5(13) . .
C19 C21B H21E 109.5(12) . .
H21D C21B H21E 109.5 . .
C19 C21B H21F 109.5(14) . .
H21D C21B H21F 109.47(7) . .
H21E C21B H21F 109.5 . .
C19 C22B H22D 109.5(18) . .
C19 C22B H22E 109.5(16) . .
H22D C22B H22E 109.5 . .
C19 C22B H22F 109.5(13) . .
H22D C22B H22F 109.5 . .
H22E C22B H22F 109.47(5) . .
C25 C25 C26 170.6(49) 5_565 .
C25 C25 H25A 92.9(34) 5_565 .
C26 C25 H25A 92.9(23) . .
C25 C25 H25B 92.9(33) 5_565 .
C26 C25 H25B 92.9(23) . .
H25A C25 H25B 103.0(37) . .
C25 C26 C27 129.1(24) . .
C25 C26 H26A 105.0(23) . .
C27 C26 H26A 105.0(16) . .
C25 C26 H26B 105.0(23) . .
C27 C26 H26B 105.0(17) . .
H26A C26 H26B 105.9(18) . .
C28 C27 C26 104.1(16) . .
C28 C27 H27A 110.9(17) . .
C26 C27 H27A 110.9(17) . .
C28 C27 H27B 110.9(17) . .
C26 C27 H27B 110.9(17) . .
H27A C27 H27B 109.0(17) . .
C27 C28 H28A 109.5(18) . .
C27 C28 H28B 109.5(18) . .
H28A C28 H28B 109.5(20) . .
C27 C28 H28C 109.5(18) . .
H28A C28 H28C 109.5(20) . .
H28B C28 H28C 109.5(20) . .

loop_
_geom_bond_atom_site_label_1
_geom_bond_atom_site_label_2
_geom_bond_distance
_geom_bond_site_symmetry_2
Ti1 O2 1.706(4) .
Ti1 O1 1.713(4) .
Ti1 Cl2 2.198(5) .
Ti1 Cl1 2.243(6) .
Si1 O2 1.706(4) .
Si1 O1 1.713(4) .
Si1 C23 1.74(3) .
Si1 C24 1.89(3) .
C23 H23A 0.98(3) .
C23 H23B 0.98(4) .
C23 H23C 0.98(3) .
C24 H24A 0.98(3) .
C24 H24B 0.98(2) .
C24 H24C 0.98(3) .
O1 C13 1.374(7) .
O2 C14 1.371(6) .
C1 C13 1.383(8) .
C1 C2 1.395(8) .
C1 C12 1.514(8) 5
C2 C3 1.384(9) .
C2 H2 0.950(6) .
C3 C4 1.394(9) .
C3 C15 1.532(9) .
C4 C5 1.387(8) .
C4 H4 0.950(6) .
C5 C13 1.394(8) .
C5 C6 1.511(8) .
C6 C7 1.507(8) .
C6 H6A 0.990(6) .
C6 H6B 0.990(6) .
C7 C8 1.380(8) .
C7 C14 1.396(8) .
C8 C9 1.385(8) .
C8 H8 0.950(5) .
C9 C10 1.400(8) .
C9 C19 1.530(8) .
C10 C11 1.381(8) .
C10 H10 0.950(6) .
C11 C14 1.397(7) .
C11 C12 1.528(8) .
C12 C1 1.514(8) 5
C12 H12A 0.990(6) .
C12 H12B 0.990(6) .
C15 C17B 1.47(2) .
C15 C18B 1.49(3) .
C15 C16A 1.52(2) .
C15 C18A 1.53(2) .
C15 C17A 1.54(2) .
C15 C16B 1.55(2) .
C16A H16A 0.98 .
C16A H16B 0.98 .
C16A H16C 0.98 .
C17A H17A 0.98 .
C17A H17B 0.98 .
C17A H17C 0.98 .
C18A H18A 0.98 .
C18A H18B 0.98 .
C18A H18C 0.98 .
C16B H16D 0.98 .
C16B H16E 0.98 .
C16B H16F 0.98 .
C17B H17D 0.98 .
C17B H17E 0.98 .
C17B H17F 0.98 .
C18B H18D 0.98 .
C18B H18E 0.98 .
C18B H18F 0.98 .
C19 C22A 1.503(12) .
C19 C22B 1.51(3) .
C19 C21A 1.518(13) .
C19 C20B 1.53(3) .
C19 C20A 1.543(13) .
C19 C21B 1.58(3) .
C20A H20A 0.98 .
C20A H20B 0.98 .
C20A H20C 0.98 .
C21A H21A 0.98 .
C21A H21B 0.98 .
C21A H21C 0.98 .
C22A H22A 0.98 .
C22A H22B 0.98 .
C22A H22C 0.98 .
C20B H20D 0.98 .
C20B H20E 0.98 .
C20B H20F 0.98 .
C21B H21D 0.98 .
C21B H21E 0.98 .
C21B H21F 0.98 .
C22B H22D 0.98 .
C22B H22E 0.98 .
C22B H22F 0.98 .
C25 C25 1.47(4) 5_565
C25 C26 1.498(5) .
C25 H25A 0.99(4) .
C25 H25B 0.99(4) .
C26 C27 1.500(5) .
C26 H26A 0.99(2) .
C26 H26B 0.99(2) .
C27 C28 1.495(5) .
C27 H27A 0.99(2) .
C27 H27B 0.99(2) .
C28 H28A 0.98(2) .
C28 H28B 0.98(2) .
C28 H28C 0.98(2) .
